data_7127333
loop_
_publ_author_name
'Ruaysap, Makabodee'
'Kennedy, Stuart R.'
'Mayhan, Collin M.'
'Kelley, Steven P.'
'Kumari, Harshita'
'Deakyne, Carol A.'
'Atwood, Jerry L.'

_publ_section_title
;
 Novel keto-enol tautomerism in 1,3,5-trihydroxybenzene systems.
;
_journal_issue 85
_journal_name_full 'Chemical communications (Cambridge, England)'
_journal_page_first 12985
_journal_page_last 12988
_journal_paper_doi 10.1039/d0cc03639k
_journal_volume 56
_journal_year 2020
_chemical_formula_moiety 'C9.25 H19.5 Eu O17 S3, 0.35(C1 H4 O1), 0.65(O)'
_chemical_formula_sum 'C9.6 H21.12 Eu O18 S3'
_chemical_formula_weight 672.72
_space_group_crystal_system monoclinic
_space_group_IT_number 14
_space_group_name_Hall '-P 2yn'
_space_group_name_H-M_alt 'P 1 21/n 1'
_atom_sites_solution_hydrogens mixed
_atom_sites_solution_primary direct
_atom_sites_solution_secondary difmap
_audit_creation_date 2020-05-18
_audit_creation_method
;
Olex2 1.3
(compiled 2020.02.04 svn.rd84adfe8 for OlexSys, GUI svn.r6032)
;
_audit_update_record
;
2020-05-18 deposited with the CCDC.	2020-08-25 downloaded from the CCDC.
;
_cell_angle_alpha 90
_cell_angle_beta 90.154(2)
_cell_angle_gamma 90
_cell_formula_units_Z 4
_cell_length_a 8.9194(17)
_cell_length_b 8.8509(17)
_cell_length_c 25.242(5)
_cell_measurement_reflns_used 9814
_cell_measurement_temperature 296.15
_cell_measurement_theta_max 27.59
_cell_measurement_theta_min 2.42
_cell_volume 1992.7(7)
_computing_molecular_graphics 'Olex2 1.3 (Dolomanov et al., 2009)'
_computing_publication_material 'Olex2 1.3 (Dolomanov et al., 2009)'
_computing_structure_refinement 'SHELXL 2017/1 (Sheldrick, 2015)'
_diffrn_ambient_temperature 296.15
_diffrn_measured_fraction_theta_full 1.000
_diffrn_measured_fraction_theta_max 0.996
_diffrn_measurement_device_type 'Bruker APEX-II CCD'
_diffrn_measurement_method '\f and \w scans'
_diffrn_radiation_monochromator graphite
_diffrn_radiation_type MoK\a
_diffrn_radiation_wavelength 0.71073
_diffrn_reflns_av_R_equivalents 0.0358
_diffrn_reflns_av_unetI/netI 0.0274
_diffrn_reflns_Laue_measured_fraction_full 1.000
_diffrn_reflns_Laue_measured_fraction_max 0.996
_diffrn_reflns_limit_h_max 11
_diffrn_reflns_limit_h_min -11
_diffrn_reflns_limit_k_max 11
_diffrn_reflns_limit_k_min -11
_diffrn_reflns_limit_l_max 32
_diffrn_reflns_limit_l_min -32
_diffrn_reflns_number 22691
_diffrn_reflns_point_group_measured_fraction_full 1.000
_diffrn_reflns_point_group_measured_fraction_max 0.996
_diffrn_reflns_theta_full 25.242
_diffrn_reflns_theta_max 27.593
_diffrn_reflns_theta_min 1.613
_diffrn_source 'Sealed Source Mo with TRIUMPH optics'
_diffrn_standards_number 0
_exptl_absorpt_coefficient_mu 3.554
_exptl_absorpt_correction_T_max 0.7456
_exptl_absorpt_correction_T_min 0.5671
_exptl_absorpt_correction_type multi-scan
_exptl_absorpt_process_details
;
SADABS-2008/1 (Bruker,2008) was used for absorption correction.
wR2(int) was 0.1051 before and 0.0477 after correction.
The Ratio of minimum to maximum transmission is 0.7606.
The \l/2 correction factor is 0.0015.
;
_exptl_crystal_colour colourless
_exptl_crystal_colour_primary colourless
_exptl_crystal_density_diffrn 2.242
_exptl_crystal_description plate
_exptl_crystal_F_000 1335
_exptl_crystal_size_max 0.3
_exptl_crystal_size_mid 0.16
_exptl_crystal_size_min 0.12
_refine_diff_density_max 0.915
_refine_diff_density_min -1.620
_refine_diff_density_rms 0.140
_refine_ls_extinction_method none
_refine_ls_goodness_of_fit_ref 1.104
_refine_ls_hydrogen_treatment mixed
_refine_ls_matrix_type full
_refine_ls_number_parameters 333
_refine_ls_number_reflns 4612
_refine_ls_number_restraints 11
_refine_ls_restrained_S_all 1.110
_refine_ls_R_factor_all 0.0322
_refine_ls_R_factor_gt 0.0293
_refine_ls_shift/su_max 0.001
_refine_ls_shift/su_mean 0.000
_refine_ls_structure_factor_coef Fsqd
_refine_ls_weighting_details 'w=1/[\s^2^(Fo^2^)+(0.0301P)^2^+7.6453P] where P=(Fo^2^+2Fc^2^)/3'
_refine_ls_weighting_scheme calc
_refine_ls_wR_factor_gt 0.0737
_refine_ls_wR_factor_ref 0.0750
_reflns_Friedel_coverage 0.000
_reflns_number_gt 4290
_reflns_number_total 4612
_reflns_threshold_expression 'I > 2\s(I)'
_cod_data_source_file d0cc03639k2.cif
_cod_data_source_block abs
_cod_depositor_comments 'Adding full bibliography for 7127333--7127334.cif.'
_cod_original_formula_sum 'C9.60 H21.12 Eu O18 S3'
_cod_database_code 7127333
_shelx_shelxl_version_number 2017/1
_shelx_space_group_comment
;
The symmetry employed for this shelxl refinement is uniquely defined
by the following loop, which should always be used as a source of
symmetry information in preference to the above space-group names.
They are only intended as comments.
;
_shelx_estimated_absorpt_t_max 0.675
_shelx_estimated_absorpt_t_min 0.415
_olex2_refinement_description
;
1. Fixed Uiso
 At 1.2 times of:
  All C(H,H) groups, H6S of O6S, H2 of O2, H1 of O1
 At 1.5 times of:
  All C(H,H,H) groups, H3 of O3, All O(H,H,H,H,H,H,H,H,H,H) groups
2. Restrained distances
 O6S-C2S
 1.44 with sigma of 0.02
 O2W-H2WA = O2W-H2WB = O1W-H1WA = O1W-H1WB = O4W-H4WB = O4W-H4WA = O3W-H3WA =
 O3W-H3WB
 0.9 with sigma of 0.02
 O5S-H5W
 0.9 with sigma of 0.02
 O5W-H5WA
 0.9 with sigma of 0.02
3. Others
 Fixed Sof: O5W(0.75) C1S(0.25) H1SA(0.25) H1SB(0.25) H1SC(0.25) O5S(0.25)
 O6S(0.35) H6S(0.35) C2S(0.35) H2SA(0.35) H2SB(0.35) H2SC(0.35) O6WC(0.25)
 O6WB(0.25) O6WA(0.15) H5WA(0.75)
4.a Secondary CH2 refined with riding coordinates:
 C7(H7A,H7B), C8(H8A,H8B), C9(H9A,H9B)
4.b Tetrahedral OH refined with riding coordinates:
 O1(H1), O2(H2)
4.c Idealised Me refined as rotating group:
 C1S(H1SA,H1SB,H1SC), C2S(H2SA,H2SB,H2SC)
4.d Idealised tetrahedral OH refined as rotating group:
 O3(H3), O6S(H6S)
;
_olex2_submission_special_instructions 'No special instructions were received'

loop_
_space_group_symop_operation_xyz
'x, y, z'
'-x+1/2, y+1/2, -z+1/2'
'-x, -y, -z'
'x-1/2, -y-1/2, z-1/2'

loop_
_atom_site_label
_atom_site_type_symbol
_atom_site_fract_x
_atom_site_fract_y
_atom_site_fract_z
_atom_site_U_iso_or_equiv
_atom_site_adp_type
_atom_site_occupancy
_atom_site_site_symmetry_order
_atom_site_calc_flag
_atom_site_refinement_flags_posn
_atom_site_refinement_flags_adp
_atom_site_refinement_flags_occupancy
_atom_site_disorder_assembly
_atom_site_disorder_group
Eu1 Eu 0.53145(2) 0.46370(2) 0.65931(2) 0.01280(7) Uani 1 1 d . . . . .
S1 S 0.63336(11) 0.87237(11) 0.64747(4) 0.01656(19) Uani 1 1 d . . . . .
O1 O 0.6615(4) 0.9664(4) 0.49595(15) 0.0410(9) Uani 1 1 d . . . . .
H1 H 0.628496 0.894682 0.512849 0.049 Uiso 1 1 calc R U . . .
C1 C 0.8273(4) 0.9736(4) 0.57115(15) 0.0164(8) Uani 1 1 d . . . . .
S2 S 0.64161(10) 1.35823(11) 0.46249(4) 0.01449(18) Uani 1 1 d . . . . .
O2 O 1.0324(4) 1.3372(4) 0.49705(14) 0.0365(8) Uani 1 1 d . . . . .
H2 H 1.103516 1.369671 0.514298 0.044 Uiso 1 1 calc R U . . .
C2 C 0.7741(4) 1.0315(4) 0.52325(15) 0.0156(7) Uani 1 1 d . . . . .
S3 S 1.12260(10) 1.36946(11) 0.64732(4) 0.01683(19) Uani 1 1 d . . . . .
O3 O 1.0111(9) 0.9852(8) 0.6391(3) 0.099(2) Uani 1 1 d . . . . .
H3 H 1.034271 1.053668 0.659474 0.148 Uiso 1 1 calc R U . . .
C3 C 0.8419(4) 1.1568(4) 0.49926(15) 0.0143(7) Uani 1 1 d . . . . .
O4 O 0.7106(4) 0.9705(4) 0.68529(12) 0.0267(7) Uani 1 1 d . . . . .
C4 C 0.9660(4) 1.2234(4) 0.52396(15) 0.0156(7) Uani 1 1 d . . . . .
O5 O 0.5954(3) 0.7270(3) 0.67186(11) 0.0205(6) Uani 1 1 d . . . . .
C5 C 1.0216(4) 1.1683(5) 0.57187(15) 0.0164(7) Uani 1 1 d . . . . .
O6 O 0.5036(3) 0.9461(3) 0.62411(13) 0.0253(7) Uani 1 1 d . . . . .
C6 C 0.9503(4) 1.0446(5) 0.59454(15) 0.0172(8) Uani 1 1 d . . . . .
O7 O 0.5247(3) 1.2828(3) 0.49271(11) 0.0206(6) Uani 1 1 d . . . . .
C7 C 0.7629(5) 0.8336(4) 0.59562(16) 0.0192(8) Uani 1 1 d . . . . .
H7A H 0.844034 0.772437 0.609618 0.023 Uiso 1 1 calc R U . . .
H7B H 0.712549 0.775278 0.568329 0.023 Uiso 1 1 calc R U . . .
O8 O 0.5843(3) 1.4123(3) 0.41137(12) 0.0229(6) Uani 1 1 d . . . . .
C8 C 0.7805(4) 1.2199(4) 0.44827(15) 0.0158(7) Uani 1 1 d . . . . .
H8A H 0.736778 1.139130 0.427324 0.019 Uiso 1 1 calc R U . . .
H8B H 0.860887 1.265186 0.427938 0.019 Uiso 1 1 calc R U . . .
O9 O 0.7157(3) 1.4785(3) 0.49185(12) 0.0203(6) Uani 1 1 d . . . . .
C9 C 1.1605(4) 1.2316(5) 0.59761(15) 0.0185(8) Uani 1 1 d . . . . .
H9A H 1.222883 1.277071 0.570515 0.022 Uiso 1 1 calc R U . . .
H9B H 1.216849 1.149386 0.613429 0.022 Uiso 1 1 calc R U . . .
O10 O 1.0458(3) 1.4949(3) 0.62156(12) 0.0242(6) Uani 1 1 d . . . . .
O11 O 1.2686(3) 1.4121(4) 0.66928(12) 0.0238(6) Uani 1 1 d . . . . .
O12 O 1.0293(3) 1.2993(4) 0.68829(11) 0.0241(6) Uani 1 1 d . . . . .
O4W O 0.7401(3) 0.4813(3) 0.59957(11) 0.0192(6) Uani 1 1 d D . . . .
O3W O 0.5136(3) 0.2545(3) 0.59931(11) 0.0206(6) Uani 1 1 d D . . . .
O5W O 0.5234(15) 0.2292(14) 0.7111(5) 0.033(2) Uani 0.75 1 d D . P A 2
O2W O 0.4588(4) 0.5389(4) 0.74720(13) 0.0315(8) Uani 1 1 d D . . . .
O1W O 0.7602(4) 0.4378(5) 0.70805(13) 0.0386(9) Uani 1 1 d D . . . .
C1S C 0.451(2) 0.183(3) 0.7578(8) 0.036(5) Uiso 0.25 1 d . . P A 1
H1SA H 0.528895 0.200749 0.783473 0.053 Uiso 0.25 1 calc R U P A 1
H1SB H 0.419750 0.079640 0.759570 0.053 Uiso 0.25 1 calc R U P A 1
H1SC H 0.367438 0.247956 0.765201 0.053 Uiso 0.25 1 calc R U P A 1
O5S O 0.510(4) 0.217(5) 0.7028(14) 0.022(7) Uiso 0.25 1 d D . P A 1
O6S O 0.3165(12) -0.0377(13) 0.7150(4) 0.036(2) Uiso 0.35 1 d D . P B 3
H6S H 0.295335 0.038879 0.698271 0.043 Uiso 0.35 1 calc R U P B 3
C2S C 0.221(2) -0.176(2) 0.6927(8) 0.056(5) Uiso 0.35 1 d D . P B 3
H2SA H 0.266307 -0.212884 0.660636 0.084 Uiso 0.35 1 calc R U P B 3
H2SB H 0.120652 -0.143638 0.685371 0.084 Uiso 0.35 1 calc R U P B 3
H2SC H 0.219452 -0.255726 0.718535 0.084 Uiso 0.35 1 calc R U P B 3
O6WC O 0.4539(17) 0.2357(17) 0.8092(6) 0.038(3) Uiso 0.25 1 d . . P C 2
O6WB O 0.2878(19) -0.115(2) 0.7105(7) 0.043(4) Uiso 0.25 1 d . . P D 1
O6WA O 0.240(3) -0.065(3) 0.6855(12) 0.049(7) Uiso 0.15 1 d . . P E 2
H4WA H 0.735(9) 0.470(8) 0.5643(9) 0.074 Uiso 1 1 d D U . . .
H4WB H 0.840(3) 0.486(9) 0.604(3) 0.074 Uiso 1 1 d D U . . .
H3WA H 0.517(8) 0.270(9) 0.5646(9) 0.074 Uiso 1 1 d D U . . .
H3WB H 0.505(8) 0.155(3) 0.604(3) 0.074 Uiso 1 1 d D U . . .
H5W H 0.595(7) 0.163(8) 0.700(3) 0.074 Uiso 1 1 d D U . . .
H2WA H 0.481(8) 0.620(5) 0.767(3) 0.074 Uiso 1 1 d D U . . .
H2WB H 0.385(6) 0.498(8) 0.767(3) 0.074 Uiso 1 1 d D U . . .
H1WA H 0.758(9) 0.447(9) 0.7429(9) 0.074 Uiso 1 1 d D U . . .
H1WB H 0.838(6) 0.386(8) 0.695(3) 0.074 Uiso 1 1 d D U . . .
H5WA H 0.450(9) 0.177(11) 0.729(4) 0.074 Uiso 0.75 1 d D U P F 2

loop_
_atom_site_aniso_label
_atom_site_aniso_U_11
_atom_site_aniso_U_22
_atom_site_aniso_U_33
_atom_site_aniso_U_23
_atom_site_aniso_U_13
_atom_site_aniso_U_12
Eu1 0.01336(10) 0.01411(10) 0.01092(10) 0.00107(7) -0.00182(7) -0.00020(7)
S1 0.0207(5) 0.0148(4) 0.0142(4) 0.0001(3) 0.0003(3) -0.0047(4)
O1 0.041(2) 0.041(2) 0.042(2) 0.0068(17) -0.0056(17) -0.0087(17)
C1 0.0175(18) 0.0148(18) 0.0168(19) 0.0003(15) 0.0036(15) -0.0027(15)
S2 0.0149(4) 0.0158(4) 0.0128(4) 0.0021(3) -0.0027(3) -0.0003(3)
O2 0.0351(19) 0.039(2) 0.0349(19) 0.0052(16) -0.0048(15) -0.0090(16)
C2 0.0154(17) 0.0156(18) 0.0160(18) -0.0025(15) 0.0007(14) 0.0005(14)
S3 0.0126(4) 0.0228(5) 0.0151(4) 0.0014(4) -0.0008(3) -0.0026(4)
O3 0.094(5) 0.095(5) 0.107(5) -0.005(4) -0.012(4) -0.005(4)
C3 0.0142(17) 0.0146(17) 0.0141(17) 0.0017(14) 0.0017(14) 0.0007(14)
O4 0.0363(18) 0.0277(16) 0.0160(14) -0.0013(12) -0.0012(13) -0.0128(14)
C4 0.0148(17) 0.0140(17) 0.0179(18) -0.0005(14) 0.0037(14) -0.0012(14)
O5 0.0290(15) 0.0165(14) 0.0159(13) 0.0022(11) 0.0023(11) -0.0058(12)
C5 0.0110(17) 0.0208(19) 0.0173(18) -0.0014(15) 0.0009(14) -0.0004(15)
O6 0.0219(15) 0.0197(15) 0.0343(18) 0.0013(13) -0.0015(13) -0.0012(12)
C6 0.0172(18) 0.0203(19) 0.0142(18) 0.0039(15) -0.0011(14) 0.0022(15)
O7 0.0152(13) 0.0255(15) 0.0212(14) 0.0036(12) 0.0010(11) -0.0006(12)
C7 0.024(2) 0.0159(18) 0.0181(19) 0.0004(15) 0.0015(16) -0.0014(16)
O8 0.0245(15) 0.0247(15) 0.0195(15) 0.0063(12) -0.0067(12) 0.0031(12)
C8 0.0165(18) 0.0170(18) 0.0139(17) 0.0008(15) 0.0008(14) -0.0021(15)
O9 0.0230(15) 0.0172(14) 0.0206(14) -0.0021(11) -0.0024(11) -0.0020(11)
C9 0.0126(17) 0.025(2) 0.0180(19) -0.0005(16) -0.0014(14) -0.0033(15)
O10 0.0217(15) 0.0213(15) 0.0295(17) 0.0072(13) -0.0033(12) -0.0024(12)
O11 0.0154(14) 0.0364(17) 0.0194(15) -0.0047(13) -0.0014(11) -0.0031(13)
O12 0.0223(15) 0.0304(16) 0.0195(15) 0.0059(13) 0.0053(12) 0.0009(13)
O4W 0.0170(13) 0.0252(15) 0.0153(13) -0.0026(12) 0.0008(11) -0.0017(12)
O3W 0.0270(15) 0.0172(14) 0.0177(14) -0.0031(12) 0.0026(12) -0.0027(12)
O5W 0.059(5) 0.018(4) 0.023(5) 0.004(3) -0.003(4) 0.003(3)
O2W 0.045(2) 0.0301(18) 0.0191(16) -0.0080(13) 0.0094(14) -0.0149(15)
O1W 0.0224(16) 0.077(3) 0.0163(16) -0.0005(17) -0.0038(13) 0.0160(17)

loop_
_atom_type_symbol
_atom_type_description
_atom_type_scat_dispersion_real
_atom_type_scat_dispersion_imag
_atom_type_scat_source
C C 0.0033 0.0016 'International Tables Vol C Tables 4.2.6.8 and 6.1.1.4'
H H 0.0000 0.0000 'International Tables Vol C Tables 4.2.6.8 and 6.1.1.4'
O O 0.0106 0.0060 'International Tables Vol C Tables 4.2.6.8 and 6.1.1.4'
S S 0.1246 0.1234 'International Tables Vol C Tables 4.2.6.8 and 6.1.1.4'
Eu Eu -0.1578 3.6682 'International Tables Vol C Tables 4.2.6.8 and 6.1.1.4'

loop_
_geom_angle_atom_site_label_1
_geom_angle_atom_site_label_2
_geom_angle_atom_site_label_3
_geom_angle
_geom_angle_site_symmetry_1
_geom_angle_site_symmetry_3
_geom_angle_publ_flag
O5 Eu1 O5W 138.8(3) . . ?
O5 Eu1 O5S 144.8(8) . . ?
O8 Eu1 O5 75.56(10) 3_676 . ?
O8 Eu1 O11 74.91(11) 3_676 1_445 ?
O8 Eu1 O4W 80.30(10) 3_676 . ?
O8 Eu1 O3W 81.48(11) 3_676 . ?
O8 Eu1 O5W 142.3(3) 3_676 . ?
O8 Eu1 O2W 117.06(12) 3_676 . ?
O8 Eu1 O1W 144.48(13) 3_676 . ?
O8 Eu1 O5S 136.7(8) 3_676 . ?
O11 Eu1 O5 113.51(11) 1_445 . ?
O11 Eu1 O4W 146.68(10) 1_445 . ?
O11 Eu1 O5W 75.7(3) 1_445 . ?
O11 Eu1 O2W 71.98(11) 1_445 . ?
O11 Eu1 O5S 73.0(8) 1_445 . ?
O4W Eu1 O5 80.62(10) . . ?
O4W Eu1 O5W 114.4(3) . . ?
O4W Eu1 O2W 140.46(11) . . ?
O4W Eu1 O5S 113.5(8) . . ?
O3W Eu1 O5 147.34(10) . . ?
O3W Eu1 O11 81.74(10) . 1_445 ?
O3W Eu1 O4W 72.79(10) . . ?
O3W Eu1 O5W 71.4(3) . . ?
O3W Eu1 O2W 141.12(11) . . ?
O3W Eu1 O5S 65.8(8) . . ?
O2W Eu1 O5 71.15(10) . . ?
O2W Eu1 O5W 74.6(3) . . ?
O2W Eu1 O5S 79.2(8) . . ?
O1W Eu1 O5 79.89(13) . . ?
O1W Eu1 O11 139.42(12) . 1_445 ?
O1W Eu1 O4W 70.61(11) . . ?
O1W Eu1 O3W 107.83(12) . . ?
O1W Eu1 O5W 70.8(3) . . ?
O1W Eu1 O2W 77.50(12) . . ?
O1W Eu1 O5S 75.5(8) . . ?
O4 S1 O5 110.86(17) . . ?
O4 S1 C7 106.8(2) . . ?
O5 S1 C7 106.89(18) . . ?
O6 S1 O4 111.83(19) . . ?
O6 S1 O5 112.34(18) . . ?
O6 S1 C7 107.80(19) . . ?
C2 O1 H1 109.5 . . ?
C2 C1 C7 122.0(4) . . ?
C6 C1 C2 117.8(4) . . ?
C6 C1 C7 120.0(4) . . ?
O7 S2 O8 111.23(18) . . ?
O7 S2 C8 106.84(18) . . ?
O8 S2 C8 106.75(18) . . ?
O9 S2 O7 113.19(18) . . ?
O9 S2 O8 111.49(18) . . ?
O9 S2 C8 106.91(18) . . ?
C4 O2 H2 109.5 . . ?
O1 C2 C1 122.6(4) . . ?
O1 C2 C3 116.1(4) . . ?
C1 C2 C3 121.3(4) . . ?
O10 S3 C9 107.29(19) . . ?
O10 S3 O11 112.89(19) . . ?
O10 S3 O12 111.74(18) . . ?
O11 S3 C9 105.83(18) . . ?
O11 S3 O12 110.37(18) . . ?
O12 S3 C9 108.40(19) . . ?
C6 O3 H3 109.5 . . ?
C2 C3 C8 120.4(3) . . ?
C4 C3 C2 118.8(3) . . ?
C4 C3 C8 120.7(3) . . ?
O2 C4 C3 115.9(3) . . ?
O2 C4 C5 122.8(4) . . ?
C5 C4 C3 121.2(3) . . ?
S1 O5 Eu1 147.63(17) . . ?
C4 C5 C9 122.3(4) . . ?
C6 C5 C4 118.1(4) . . ?
C6 C5 C9 119.5(4) . . ?
O3 C6 C1 119.3(5) . . ?
O3 C6 C5 117.7(5) . . ?
C5 C6 C1 122.8(4) . . ?
S1 C7 H7A 108.9 . . ?
S1 C7 H7B 108.9 . . ?
C1 C7 S1 113.2(3) . . ?
C1 C7 H7A 108.9 . . ?
C1 C7 H7B 108.9 . . ?
H7A C7 H7B 107.8 . . ?
S2 O8 Eu1 168.1(2) . 3_676 ?
S2 C8 H8A 109.8 . . ?
S2 C8 H8B 109.8 . . ?
C3 C8 S2 109.5(3) . . ?
C3 C8 H8A 109.8 . . ?
C3 C8 H8B 109.8 . . ?
H8A C8 H8B 108.2 . . ?
S3 C9 H9A 108.8 . . ?
S3 C9 H9B 108.8 . . ?
C5 C9 S3 113.6(3) . . ?
C5 C9 H9A 108.8 . . ?
C5 C9 H9B 108.8 . . ?
H9A C9 H9B 107.7 . . ?
S3 O11 Eu1 151.28(18) . 1_665 ?
Eu1 O4W H4WA 125(5) . . ?
Eu1 O4W H4WB 134(5) . . ?
H4WA O4W H4WB 100(7) . . ?
Eu1 O3W H3WA 120(5) . . ?
Eu1 O3W H3WB 133(5) . . ?
H3WA O3W H3WB 107(7) . . ?
Eu1 O5W H5W 111(5) . . ?
Eu1 O5W H5WA 135(7) . . ?
H5W O5W H5WA 109(8) . . ?
Eu1 O2W H2WA 133(5) . . ?
Eu1 O2W H2WB 127(5) . . ?
H2WA O2W H2WB 99(6) . . ?
Eu1 O1W H1WA 119(5) . . ?
Eu1 O1W H1WB 122(5) . . ?
H1WA O1W H1WB 115(7) . . ?
H1SA C1S H1SB 109.5 . . ?
H1SA C1S H1SC 109.5 . . ?
H1SB C1S H1SC 109.5 . . ?
O5S C1S H1SA 109.5 . . ?
O5S C1S H1SB 109.5 . . ?
O5S C1S H1SC 109.5 . . ?
Eu1 O5S H5W 112(6) . . ?
C1S O5S Eu1 128(2) . . ?
C1S O5S H5W 105(6) . . ?
C2S O6S H6S 109.5 . . ?
O6S C2S H2SA 109.5 . . ?
O6S C2S H2SB 109.5 . . ?
O6S C2S H2SC 109.5 . . ?
H2SA C2S H2SB 109.5 . . ?
H2SA C2S H2SC 109.5 . . ?
H2SB C2S H2SC 109.5 . . ?

loop_
_geom_bond_atom_site_label_1
_geom_bond_atom_site_label_2
_geom_bond_distance
_geom_bond_site_symmetry_2
_geom_bond_publ_flag
Eu1 O5 2.420(3) . ?
Eu1 O8 2.333(3) 3_676 ?
Eu1 O11 2.402(3) 1_445 ?
Eu1 O4W 2.404(3) . ?
Eu1 O3W 2.397(3) . ?
Eu1 O5W 2.454(13) . ?
Eu1 O2W 2.407(3) . ?
Eu1 O1W 2.391(3) . ?
Eu1 O5S 2.45(4) . ?
S1 O4 1.462(3) . ?
S1 O5 1.466(3) . ?
S1 O6 1.452(3) . ?
S1 C7 1.781(4) . ?
O1 H1 0.8200 . ?
O1 C2 1.346(5) . ?
C1 C2 1.395(5) . ?
C1 C6 1.394(6) . ?
C1 C7 1.500(5) . ?
S2 O7 1.456(3) . ?
S2 O8 1.467(3) . ?
S2 C8 1.779(4) . ?
S2 O9 1.455(3) . ?
O2 H2 0.8200 . ?
O2 C4 1.353(5) . ?
C2 C3 1.402(5) . ?
S3 C9 1.783(4) . ?
S3 O10 1.457(3) . ?
S3 O11 1.464(3) . ?
S3 O12 1.467(3) . ?
O3 H3 0.8200 . ?
O3 C6 1.354(8) . ?
C3 C4 1.399(5) . ?
C3 C8 1.504(5) . ?
C4 C5 1.394(5) . ?
C5 C6 1.390(6) . ?
C5 C9 1.506(5) . ?
C7 H7A 0.9700 . ?
C7 H7B 0.9700 . ?
C8 H8A 0.9700 . ?
C8 H8B 0.9700 . ?
C9 H9A 0.9700 . ?
C9 H9B 0.9700 . ?
O4W H4WA 0.90(2) . ?
O4W H4WB 0.90(2) . ?
O3W H3WA 0.89(2) . ?
O3W H3WB 0.89(2) . ?
O5W H5W 0.91(5) . ?
O5W H5WA 0.91(2) . ?
O2W H2WA 0.90(2) . ?
O2W H2WB 0.91(2) . ?
O1W H1WA 0.88(2) . ?
O1W H1WB 0.89(2) . ?
C1S H1SA 0.9600 . ?
C1S H1SB 0.9600 . ?
C1S H1SC 0.9600 . ?
C1S O5S 1.52(4) . ?
O5S H5W 0.89(2) . ?
O6S H6S 0.8200 . ?
O6S C2S 1.593(15) . ?
C2S H2SA 0.9600 . ?
C2S H2SB 0.9600 . ?
C2S H2SC 0.9600 . ?

loop_
_geom_torsion_atom_site_label_1
_geom_torsion_atom_site_label_2
_geom_torsion_atom_site_label_3
_geom_torsion_atom_site_label_4
_geom_torsion
_geom_torsion_site_symmetry_1
_geom_torsion_site_symmetry_2
_geom_torsion_site_symmetry_3
_geom_torsion_site_symmetry_4
_geom_torsion_publ_flag
O1 C2 C3 C4 -175.8(4) . . . . ?
O1 C2 C3 C8 5.1(5) . . . . ?
C1 C2 C3 C4 0.6(6) . . . . ?
C1 C2 C3 C8 -178.5(4) . . . . ?
O2 C4 C5 C6 -175.9(4) . . . . ?
O2 C4 C5 C9 0.1(6) . . . . ?
C2 C1 C6 O3 -175.6(5) . . . . ?
C2 C1 C6 C5 -0.6(6) . . . . ?
C2 C1 C7 S1 -100.2(4) . . . . ?
C2 C3 C4 O2 175.6(4) . . . . ?
C2 C3 C4 C5 -0.7(6) . . . . ?
C2 C3 C8 S2 89.1(4) . . . . ?
C3 C4 C5 C6 0.1(6) . . . . ?
C3 C4 C5 C9 176.2(4) . . . . ?
O4 S1 O5 Eu1 -159.1(3) . . . . ?
O4 S1 C7 C1 -54.1(3) . . . . ?
C4 C3 C8 S2 -90.0(4) . . . . ?
C4 C5 C6 C1 0.6(6) . . . . ?
C4 C5 C6 O3 175.5(5) . . . . ?
C4 C5 C9 S3 96.6(4) . . . . ?
O5 S1 C7 C1 -172.8(3) . . . . ?
O6 S1 O5 Eu1 74.9(4) . . . . ?
O6 S1 C7 C1 66.2(3) . . . . ?
C6 C1 C2 O1 176.3(4) . . . . ?
C6 C1 C2 C3 0.0(6) . . . . ?
C6 C1 C7 S1 84.0(4) . . . . ?
C6 C5 C9 S3 -87.4(4) . . . . ?
O7 S2 O8 Eu1 73.8(10) . . . 3_676 ?
O7 S2 C8 C3 -59.6(3) . . . . ?
C7 S1 O5 Eu1 -43.1(4) . . . . ?
C7 C1 C2 O1 0.3(6) . . . . ?
C7 C1 C2 C3 -175.9(4) . . . . ?
C7 C1 C6 O3 0.5(7) . . . . ?
C7 C1 C6 C5 175.4(4) . . . . ?
O8 S2 C8 C3 -178.7(3) . . . . ?
C8 S2 O8 Eu1 -170.0(9) . . . 3_676 ?
C8 C3 C4 O2 -5.3(5) . . . . ?
C8 C3 C4 C5 178.4(4) . . . . ?
O9 S2 O8 Eu1 -53.6(10) . . . 3_676 ?
O9 S2 C8 C3 61.8(3) . . . . ?
C9 S3 O11 Eu1 36.8(5) . . . 1_665 ?
C9 C5 C6 C1 -175.6(4) . . . . ?
C9 C5 C6 O3 -0.6(7) . . . . ?
O10 S3 C9 C5 -61.8(3) . . . . ?
O10 S3 O11 Eu1 -80.2(4) . . . 1_665 ?
O11 S3 C9 C5 177.4(3) . . . . ?
O12 S3 C9 C5 59.0(3) . . . . ?
O12 S3 O11 Eu1 153.9(4) . . . 1_665 ?
